data_4110723
loop_
_publ_author_name
'Bruce A. MacKay'
'Rui F. Munha'
'Michael D. Fryzuk'

_publ_contact_author_address
;
   Department of Chemistry
   University of British Columbia
   2036 Main Mall
   Vancouver, BC  Canada V6T 1Z1
   E-mail:  fryzuk@chem.ubc.ca
;
_publ_contact_author_name 'Prof. M.D. Fryzuk'
_publ_section_title
;
 Substituent Effects in the Hydrosilylation of Coordinated Dinitrogen in a
 Ditantalum Complex: Cleavage and Functionalization of N2
;
_journal_name_full 'Journal of the American Chemical Society'
_journal_page_first 9472
_journal_page_last 9483
_journal_paper_doi 10.1021/ja061508q
_journal_volume 128
_journal_year 2006
_chemical_formula_sum 'C52 H74 N6 P2 Si5 Ta2'
_chemical_formula_weight 1347.46
_chemical_name_systematic
;
 ?
;
_space_group_IT_number 14
_symmetry_cell_setting monoclinic
_symmetry_space_group_name_Hall '-P 2ybc'
_symmetry_space_group_name_H-M 'P 1 21/c 1'
_atom_sites_solution_hydrogens geom
_atom_sites_solution_primary direct
_atom_sites_solution_secondary difmap
_audit_creation_method SHELXL-97
_cell_angle_alpha 90.00
_cell_angle_beta 104.354(19)
_cell_angle_gamma 90.00
_cell_formula_units_Z 4
_cell_length_a 12.715(5)
_cell_length_b 21.471(12)
_cell_length_c 24.070(16)
_cell_measurement_reflns_used 13426
_cell_measurement_temperature 293(2)
_cell_measurement_theta_max 27.9
_cell_measurement_theta_min 2.2
_cell_volume 6366(6)
_computing_structure_refinement 'SHELXL-97 (Sheldrick, 1997)'
_diffrn_ambient_temperature 293(2)
_diffrn_detector_area_resol_mean 11.76
_diffrn_measured_fraction_theta_full 0.847
_diffrn_measured_fraction_theta_max 0.847
_diffrn_measurement_device_type 'Rigaku/ADSC CCD'
_diffrn_measurement_method 'area detector'
_diffrn_radiation_monochromator graphite
_diffrn_radiation_source 'fine-focus sealed tube'
_diffrn_radiation_type MoK\a
_diffrn_radiation_wavelength 0.71069
_diffrn_reflns_av_R_equivalents 0.0328
_diffrn_reflns_av_sigmaI/netI 0.0528
_diffrn_reflns_limit_h_max 15
_diffrn_reflns_limit_h_min 0
_diffrn_reflns_limit_k_max 25
_diffrn_reflns_limit_k_min -24
_diffrn_reflns_limit_l_max 27
_diffrn_reflns_limit_l_min -29
_diffrn_reflns_number 23037
_diffrn_reflns_theta_full 27.60
_diffrn_reflns_theta_max 27.60
_diffrn_reflns_theta_min 2.98
_exptl_absorpt_coefficient_mu 3.615
_exptl_absorpt_correction_T_max 0.561
_exptl_absorpt_correction_T_min 0.446
_exptl_absorpt_correction_type multi-scan
_exptl_crystal_colour pink
_exptl_crystal_density_diffrn 1.406
_exptl_crystal_description prism
_exptl_crystal_F_000 2696
_exptl_crystal_size_max 0.35
_exptl_crystal_size_mid 0.30
_exptl_crystal_size_min 0.25
_refine_diff_density_max 1.082
_refine_diff_density_min -0.923
_refine_diff_density_rms 0.143
_refine_ls_extinction_method none
_refine_ls_goodness_of_fit_ref 1.056
_refine_ls_hydrogen_treatment mixed
_refine_ls_matrix_type full
_refine_ls_number_parameters 649
_refine_ls_number_reflns 12518
_refine_ls_number_restraints 0
_refine_ls_restrained_S_all 1.056
_refine_ls_R_factor_all 0.0528
_refine_ls_R_factor_gt 0.0339
_refine_ls_shift/su_max 0.002
_refine_ls_shift/su_mean 0.000
_refine_ls_structure_factor_coef Fsqd
_refine_ls_weighting_details 'calc w=1/[\s^2^(Fo^2^)+(0.0392P)^2^+9.2304P] where P=(Fo^2^+2Fc^2^)/3'
_refine_ls_weighting_scheme calc
_refine_ls_wR_factor_gt 0.0805
_refine_ls_wR_factor_ref 0.0845
_reflns_number_gt 9576
_reflns_number_total 12518
_reflns_threshold_expression >2sigma(I)
_cod_data_source_file ja061508qsi20060512_041328_8.cif
_cod_data_source_block CompoundSI1
_cod_database_code 4110723

loop_
_symmetry_equiv_pos_as_xyz
'x, y, z'
'-x, y+1/2, -z+1/2'
'-x, -y, -z'
'x, -y-1/2, z-1/2'

loop_
_atom_site_label
_atom_site_type_symbol
_atom_site_fract_x
_atom_site_fract_y
_atom_site_fract_z
_atom_site_U_iso_or_equiv
_atom_site_adp_type
_atom_site_occupancy
_atom_site_symmetry_multiplicity
_atom_site_calc_flag
Ta1 Ta 0.072563(16) 0.093159(10) 0.782556(9) 0.01249(6) Uani 1 1 d
Ta2 Ta 0.237358(16) 0.187637(10) 0.832803(9) 0.01271(6) Uani 1 1 d
P4 P 0.63251(12) 0.30417(8) 0.90148(7) 0.0269(4) Uani 1 1 d
P5 P -0.04063(10) 0.14227(7) 0.84094(6) 0.0159(3) Uani 1 1 d
Si5 Si -0.17864(12) 0.14183(8) 0.71720(7) 0.0208(3) Uani 1 1 d
Si7 Si 0.64814(12) 0.19261(8) 0.98808(7) 0.0217(3) Uani 1 1 d
Si8 Si 0.41982(12) 0.13312(7) 0.95722(7) 0.0183(3) Uani 1 1 d
Si9 Si 0.39883(13) 0.31551(8) 0.81550(7) 0.0241(4) Uani 1 1 d
Si10 Si -0.04109(12) 0.00672(7) 0.87113(7) 0.0183(3) Uani 1 1 d
Si11 Si 0.28129(11) 0.07301(7) 0.73147(7) 0.0164(3) Uani 1 1 d
N12 N 0.0449(3) 0.0163(2) 0.82597(19) 0.0152(9) Uani 1 1 d
N13 N 0.2207(3) 0.1144(2) 0.77673(18) 0.0154(9) Uani 1 1 d
N14 N 0.5172(4) 0.1840(2) 0.9972(2) 0.0193(10) Uani 1 1 d
N15 N 0.2935(3) 0.2600(2) 0.7956(2) 0.0187(10) Uani 1 1 d
N16 N -0.0590(3) 0.1031(2) 0.7152(2) 0.0190(10) Uani 1 1 d
N17 N 0.3393(4) 0.1669(2) 0.89708(19) 0.0172(10) Uani 1 1 d
C17 C 0.4815(4) 0.2288(3) 1.0332(2) 0.0201(12) Uani 1 1 d
C25 C 0.2242(6) -0.1083(3) 0.7918(3) 0.0387(17) Uani 1 1 d
C26 C 0.0225(5) -0.0541(3) 0.7429(3) 0.0296(15) Uani 1 1 d
C29 C 0.2440(5) 0.1362(4) 1.0138(3) 0.0431(19) Uani 1 1 d
C30 C 0.5373(5) 0.2358(3) 1.0905(3) 0.0315(15) Uani 1 1 d
C31 C -0.0888(6) 0.0337(3) 0.5694(3) 0.0373(17) Uani 1 1 d
C32 C 0.0380(5) 0.1186(3) 0.5813(3) 0.0354(16) Uani 1 1 d
C34 C 0.2225(4) 0.2716(3) 0.7389(2) 0.0188(12) Uani 1 1 d
C35 C 0.1868(5) 0.2650(3) 0.6356(3) 0.0301(15) Uani 1 1 d
C36 C 0.2535(5) 0.2534(3) 0.6899(3) 0.0233(13) Uani 1 1 d
C39 C 0.5905(6) 0.4261(4) 0.9394(4) 0.0470(19) Uani 1 1 d
C40 C -0.0191(6) 0.0723(3) 0.5477(3) 0.0371(17) Uani 1 1 d
C41 C -0.1787(4) 0.1525(3) 0.7955(3) 0.0261(14) Uani 1 1 d
C45 C 0.0856(5) 0.3274(3) 0.9302(3) 0.0260(14) Uani 1 1 d
C47 C 0.1493(5) 0.2934(3) 0.9007(2) 0.0218(13) Uani 1 1 d
C48 C 0.0121(4) 0.2162(3) 0.8739(2) 0.0184(12) Uani 1 1 d
C50 C -0.0547(5) 0.2490(3) 0.9024(3) 0.0251(13) Uani 1 1 d
C51 C -0.0498(4) 0.0884(3) 0.8987(3) 0.0212(12) Uani 1 1 d
C54 C 0.3366(5) 0.0945(3) 1.0029(3) 0.0261(13) Uani 1 1 d
C56 C 0.4118(6) 0.0744(4) 1.0607(3) 0.049(2) Uani 1 1 d
C58 C 0.4842(6) 0.3182(4) 0.7615(3) 0.045(2) Uani 1 1 d
C60 C -0.3005(5) 0.0948(3) 0.6800(3) 0.0371(16) Uani 1 1 d
C61 C 0.1228(5) 0.3018(3) 0.7335(3) 0.0241(13) Uani 1 1 d
C62 C 0.3911(5) 0.2666(3) 1.0104(3) 0.0270(14) Uani 1 1 d
C63 C 0.1841(5) -0.0617(3) 0.8211(3) 0.0274(14) Uani 1 1 d
C64 C 0.0257(5) 0.1287(3) 0.6373(3) 0.0263(14) Uani 1 1 d
C66 C 0.0831(4) -0.0342(3) 0.7970(2) 0.0200(12) Uani 1 1 d
C67 C 0.3357(6) 0.3943(3) 0.8186(3) 0.0389(17) Uani 1 1 d
C68 C 0.0549(5) 0.3131(3) 0.6790(3) 0.0297(14) Uani 1 1 d
C69 C 0.1168(4) 0.2367(3) 0.8726(2) 0.0175(12) Uani 1 1 d
C70 C 0.6527(5) 0.3885(3) 0.9131(3) 0.0289(14) Uani 1 1 d
C71 C 0.5052(5) 0.2808(4) 1.1252(3) 0.0358(16) Uani 1 1 d
C72 C 0.6762(5) 0.2774(3) 0.9774(3) 0.0273(14) Uani 1 1 d
C73 C 0.4835(5) 0.2937(3) 0.8882(3) 0.0277(14) Uani 1 1 d
C74 C -0.0182(5) 0.3048(3) 0.9305(3) 0.0287(14) Uani 1 1 d
C75 C 0.0870(5) 0.2944(3) 0.6304(3) 0.0321(15) Uani 1 1 d
C76 C 0.3581(5) 0.3114(3) 1.0451(3) 0.0340(15) Uani 1 1 d
C78 C -0.1823(5) 0.2195(3) 0.6825(3) 0.0396(17) Uani 1 1 d
C79 C 0.4165(5) 0.3198(3) 1.1020(3) 0.0375(17) Uani 1 1 d
C80 C 0.6643(5) 0.1457(3) 0.9249(3) 0.0324(15) Uani 1 1 d
C81 C -0.1007(5) 0.0426(3) 0.6243(3) 0.0323(15) Uani 1 1 d
C82 C 0.7405(5) 0.4145(3) 0.8961(3) 0.0352(16) Uani 1 1 d
C83 C 0.7691(7) 0.4764(4) 0.9061(3) 0.047(2) Uani 1 1 d
C84 C 0.7065(8) 0.5133(4) 0.9318(4) 0.057(3) Uani 1 1 d
C85 C 0.7559(5) 0.1634(3) 1.0516(3) 0.0356(16) Uani 1 1 d
C86 C 0.0647(6) -0.1003(3) 0.7138(3) 0.0402(18) Uani 1 1 d
C87 C 0.1647(6) -0.1276(3) 0.7376(3) 0.0426(18) Uani 1 1 d
C88 C 0.2857(6) 0.0364(3) 0.9692(3) 0.0435(19) Uani 1 1 d
C89 C -0.0432(4) 0.0910(3) 0.6589(2) 0.0206(12) Uani 1 1 d
C90 C 0.6164(8) 0.4902(4) 0.9485(4) 0.066(3) Uani 1 1 d
C91 C 0.0135(5) -0.0480(3) 0.9321(3) 0.0273(14) Uani 1 1 d
C92 C -0.1780(5) -0.0221(3) 0.8302(3) 0.0318(15) Uani 1 1 d
C93 C 0.4292(4) 0.0546(3) 0.7644(3) 0.0229(13) Uani 1 1 d
C94 C 0.4705(5) 0.0132(3) 0.7212(3) 0.0346(16) Uani 1 1 d
C95 C 0.4432(5) 0.0201(4) 0.8210(3) 0.0411(18) Uani 1 1 d
C96 C 0.4924(5) 0.1174(3) 0.7735(3) 0.0329(16) Uani 1 1 d

loop_
_atom_site_aniso_label
_atom_site_aniso_U_11
_atom_site_aniso_U_22
_atom_site_aniso_U_33
_atom_site_aniso_U_23
_atom_site_aniso_U_13
_atom_site_aniso_U_12
Ta1 0.01286(10) 0.01236(12) 0.01297(11) -0.00038(9) 0.00456(7) -0.00001(8)
Ta2 0.01353(11) 0.01186(11) 0.01323(11) 0.00125(9) 0.00424(7) -0.00056(8)
P4 0.0242(8) 0.0244(9) 0.0333(9) 0.0013(7) 0.0092(7) -0.0047(6)
P5 0.0146(7) 0.0152(7) 0.0196(8) -0.0015(6) 0.0073(5) 0.0003(5)
Si5 0.0152(7) 0.0212(9) 0.0242(9) 0.0021(7) 0.0017(6) 0.0007(6)
Si7 0.0190(8) 0.0203(9) 0.0247(9) -0.0004(7) 0.0032(6) 0.0009(6)
Si8 0.0200(8) 0.0165(9) 0.0173(8) 0.0006(7) 0.0027(6) -0.0012(6)
Si9 0.0259(8) 0.0205(9) 0.0251(9) 0.0069(7) 0.0052(7) -0.0067(7)
Si10 0.0187(8) 0.0175(8) 0.0203(8) -0.0008(7) 0.0076(6) -0.0031(6)
Si11 0.0171(7) 0.0180(8) 0.0160(8) -0.0006(6) 0.0077(6) 0.0010(6)
N12 0.016(2) 0.015(2) 0.016(2) -0.0003(19) 0.0061(17) -0.0013(17)
N13 0.018(2) 0.016(3) 0.013(2) 0.0013(19) 0.0058(17) -0.0007(17)
N14 0.023(2) 0.019(3) 0.016(2) -0.003(2) 0.0043(18) -0.0018(19)
N15 0.021(2) 0.015(3) 0.021(3) 0.003(2) 0.0062(19) -0.0019(18)
N16 0.016(2) 0.020(3) 0.019(2) 0.000(2) 0.0007(17) -0.0003(18)
N17 0.023(2) 0.012(2) 0.017(2) -0.001(2) 0.0064(18) -0.0028(18)
C17 0.018(3) 0.021(3) 0.024(3) 0.002(3) 0.009(2) -0.002(2)
C25 0.061(5) 0.021(4) 0.044(4) 0.005(3) 0.032(4) 0.008(3)
C26 0.043(4) 0.028(4) 0.019(3) -0.003(3) 0.010(3) -0.013(3)
C29 0.037(4) 0.049(5) 0.054(5) 0.004(4) 0.031(3) -0.006(3)
C30 0.027(3) 0.042(4) 0.026(4) -0.004(3) 0.006(3) -0.005(3)
C31 0.045(4) 0.035(4) 0.028(4) -0.006(3) 0.001(3) 0.004(3)
C32 0.045(4) 0.037(4) 0.026(4) 0.003(3) 0.013(3) 0.009(3)
C34 0.026(3) 0.010(3) 0.021(3) 0.007(2) 0.007(2) -0.003(2)
C35 0.037(4) 0.025(4) 0.027(4) 0.008(3) 0.006(3) -0.004(3)
C36 0.032(3) 0.018(3) 0.021(3) 0.006(3) 0.009(2) -0.002(2)
C39 0.052(5) 0.034(4) 0.054(5) -0.010(4) 0.012(4) -0.004(3)
C40 0.044(4) 0.041(4) 0.026(4) 0.002(3) 0.007(3) 0.013(3)
C41 0.017(3) 0.035(4) 0.025(3) -0.005(3) 0.003(2) 0.002(2)
C45 0.032(3) 0.019(3) 0.028(3) -0.001(3) 0.010(3) 0.005(2)
C47 0.029(3) 0.015(3) 0.019(3) 0.000(2) 0.001(2) 0.004(2)
C48 0.019(3) 0.017(3) 0.020(3) 0.000(2) 0.004(2) 0.002(2)
C50 0.030(3) 0.023(3) 0.025(3) -0.004(3) 0.013(2) 0.006(2)
C51 0.023(3) 0.019(3) 0.025(3) 0.001(3) 0.014(2) 0.000(2)
C54 0.028(3) 0.026(3) 0.021(3) 0.004(3) 0.000(2) -0.007(3)
C56 0.050(4) 0.057(5) 0.032(4) 0.025(4) -0.007(3) -0.019(4)
C58 0.044(4) 0.060(5) 0.034(4) -0.004(4) 0.017(3) -0.027(4)
C60 0.025(3) 0.042(4) 0.041(4) -0.008(4) 0.002(3) -0.003(3)
C61 0.023(3) 0.018(3) 0.032(3) 0.010(3) 0.007(2) 0.001(2)
C62 0.030(3) 0.023(4) 0.030(4) 0.000(3) 0.013(3) 0.004(2)
C63 0.034(3) 0.022(3) 0.030(4) 0.009(3) 0.016(3) 0.001(3)
C64 0.025(3) 0.030(4) 0.024(3) 0.006(3) 0.007(2) 0.007(3)
C66 0.025(3) 0.012(3) 0.026(3) 0.003(2) 0.012(2) -0.003(2)
C67 0.045(4) 0.015(4) 0.050(5) 0.007(3) 0.000(3) 0.000(3)
C68 0.031(3) 0.025(4) 0.029(4) 0.008(3) 0.000(3) 0.001(3)
C69 0.019(3) 0.017(3) 0.016(3) 0.001(2) 0.003(2) 0.003(2)
C70 0.028(3) 0.023(4) 0.032(4) 0.004(3) 0.001(3) -0.004(2)
C71 0.034(4) 0.045(4) 0.029(4) -0.008(3) 0.009(3) -0.004(3)
C72 0.023(3) 0.022(3) 0.032(4) 0.002(3) -0.002(2) -0.005(2)
C73 0.023(3) 0.029(4) 0.028(3) 0.009(3) 0.000(2) -0.011(2)
C74 0.033(3) 0.028(4) 0.027(3) -0.007(3) 0.009(3) 0.009(3)
C75 0.035(4) 0.022(4) 0.036(4) 0.009(3) 0.001(3) -0.001(3)
C76 0.035(4) 0.032(4) 0.038(4) -0.007(3) 0.017(3) -0.002(3)
C78 0.039(4) 0.024(4) 0.055(5) 0.017(4) 0.010(3) 0.008(3)
C79 0.040(4) 0.040(4) 0.039(4) -0.018(3) 0.022(3) -0.005(3)
C80 0.031(3) 0.040(4) 0.032(4) -0.012(3) 0.017(3) 0.000(3)
C81 0.040(4) 0.031(4) 0.023(3) -0.005(3) 0.002(3) -0.002(3)
C82 0.036(4) 0.035(4) 0.029(4) 0.010(3) -0.003(3) -0.016(3)
C83 0.061(5) 0.039(5) 0.032(4) 0.015(4) -0.009(3) -0.019(4)
C84 0.077(6) 0.025(4) 0.049(5) 0.009(4) -0.022(4) -0.015(4)
C85 0.025(3) 0.038(4) 0.037(4) 0.008(3) -0.004(3) 0.008(3)
C86 0.067(5) 0.028(4) 0.030(4) -0.008(3) 0.023(3) -0.013(3)
C87 0.068(5) 0.024(4) 0.048(5) 0.002(4) 0.037(4) 0.002(3)
C88 0.050(4) 0.027(4) 0.049(5) 0.001(3) 0.005(3) -0.022(3)
C89 0.024(3) 0.022(3) 0.013(3) 0.000(3) 0.001(2) 0.004(2)
C90 0.072(6) 0.041(5) 0.073(7) -0.009(5) -0.002(5) 0.001(4)
C91 0.031(3) 0.024(4) 0.026(3) 0.006(3) 0.006(3) -0.001(2)
C92 0.020(3) 0.034(4) 0.040(4) -0.004(3) 0.003(3) -0.006(3)
C93 0.015(3) 0.029(4) 0.025(3) -0.003(3) 0.007(2) 0.003(2)
C94 0.028(3) 0.041(4) 0.037(4) -0.011(3) 0.013(3) 0.011(3)
C95 0.037(4) 0.056(5) 0.030(4) 0.017(4) 0.006(3) 0.016(3)
C96 0.014(3) 0.040(4) 0.043(4) -0.013(3) 0.004(3) -0.006(3)

loop_
_atom_type_symbol
_atom_type_description
_atom_type_scat_dispersion_real
_atom_type_scat_dispersion_imag
_atom_type_scat_source
C C 0.0033 0.0016 'International Tables Vol C Tables 4.2.6.8 and 6.1.1.4'
H H 0.0000 0.0000 'International Tables Vol C Tables 4.2.6.8 and 6.1.1.4'
N N 0.0061 0.0033 'International Tables Vol C Tables 4.2.6.8 and 6.1.1.4'
P P 0.1023 0.0942 'International Tables Vol C Tables 4.2.6.8 and 6.1.1.4'
Si Si 0.0817 0.0704 'International Tables Vol C Tables 4.2.6.8 and 6.1.1.4'
Ta Ta -0.7052 6.5227 'International Tables Vol C Tables 4.2.6.8 and 6.1.1.4'

loop_
_geom_angle_atom_site_label_1
_geom_angle_atom_site_label_2
_geom_angle_atom_site_label_3
_geom_angle
N13 Ta1 N12 120.91(17)
N13 Ta1 N16 122.00(18)
N12 Ta1 N16 106.41(18)
N13 Ta1 P5 129.70(14)
N12 Ta1 P5 81.68(13)
N16 Ta1 P5 85.92(14)
N13 Ta1 Ta2 43.81(13)
N12 Ta1 Ta2 122.95(13)
N16 Ta1 Ta2 127.97(13)
P5 Ta1 Ta2 85.89(5)
N17 Ta2 N15 108.17(19)
N17 Ta2 N13 108.05(19)
N15 Ta2 N13 106.86(19)
N17 Ta2 C69 99.8(2)
N15 Ta2 C69 100.5(2)
N13 Ta2 C69 131.81(18)
N17 Ta2 Ta1 117.83(15)
N15 Ta2 Ta1 130.03(13)
N13 Ta2 Ta1 41.88(12)
C69 Ta2 Ta1 90.37(14)
C70 P4 C73 104.1(3)
C70 P4 C72 99.1(3)
C73 P4 C72 100.1(3)
C48 P5 C51 107.7(3)
C48 P5 C41 110.4(3)
C51 P5 C41 107.2(3)
C48 P5 Ta1 114.40(18)
C51 P5 Ta1 108.42(19)
C41 P5 Ta1 108.5(2)
N16 Si5 C78 109.9(3)
N16 Si5 C60 110.6(3)
C78 Si5 C60 110.0(3)
N16 Si5 C41 107.4(2)
C78 Si5 C41 109.4(3)
C60 Si5 C41 109.5(3)
N14 Si7 C80 110.2(3)
N14 Si7 C72 109.8(3)
C80 Si7 C72 110.2(3)
N14 Si7 C85 112.7(3)
C80 Si7 C85 105.9(3)
C72 Si7 C85 107.9(3)
N17 Si8 N14 113.2(2)
N17 Si8 C54 111.9(2)
N14 Si8 C54 112.0(3)
N15 Si9 C73 107.8(2)
N15 Si9 C67 108.4(3)
C73 Si9 C67 109.9(3)
N15 Si9 C58 111.1(3)
C73 Si9 C58 110.8(3)
C67 Si9 C58 108.9(4)
N12 Si10 C91 113.3(3)
N12 Si10 C92 110.9(3)
C91 Si10 C92 108.6(3)
N12 Si10 C51 102.2(2)
C91 Si10 C51 110.4(3)
C92 Si10 C51 111.2(3)
N13 Si11 C93 113.3(2)
C66 N12 Si10 123.8(4)
C66 N12 Ta1 104.0(3)
Si10 N12 Ta1 129.4(2)
Si11 N13 Ta1 120.5(2)
Si11 N13 Ta2 145.1(3)
Ta1 N13 Ta2 94.30(18)
C17 N14 Si7 117.3(4)
C17 N14 Si8 117.5(4)
Si7 N14 Si8 124.4(3)
C34 N15 Si9 112.9(3)
C34 N15 Ta2 110.0(3)
Si9 N15 Ta2 136.8(3)
C89 N16 Si5 115.9(3)
C89 N16 Ta1 116.9(3)
Si5 N16 Ta1 125.4(3)
Si8 N17 Ta2 167.8(3)
C30 C17 C62 119.4(6)
C30 C17 N14 120.4(5)
C62 C17 N14 120.1(5)
C63 C25 C87 120.3(7)
C86 C26 C66 119.4(6)
C17 C30 C71 120.7(6)
C81 C31 C40 120.1(6)
C40 C32 C64 120.4(6)
C36 C34 C61 119.5(5)
C36 C34 N15 120.3(5)
C61 C34 N15 120.1(5)
C36 C35 C75 119.7(6)
C34 C36 C35 120.7(6)
C70 C39 C90 119.9(8)
C32 C40 C31 119.9(6)
P5 C41 Si5 109.9(3)
C47 C45 C74 118.7(6)
C69 C47 C45 123.8(6)
C50 C48 C69 122.8(5)
C50 C48 P5 116.5(4)
C69 C48 P5 120.6(4)
C74 C50 C48 119.8(5)
P5 C51 Si10 107.4(3)
C56 C54 C88 109.6(6)
C56 C54 C29 109.6(6)
C88 C54 C29 108.6(5)
C56 C54 Si8 109.6(4)
C88 C54 Si8 105.7(4)
C29 C54 Si8 113.6(4)
C34 C61 C68 120.0(6)
C17 C62 C76 120.1(6)
C25 C63 C66 120.4(6)
C89 C64 C32 119.9(6)
C63 C66 C26 119.4(6)
C63 C66 N12 120.2(5)
C26 C66 N12 120.3(5)
C75 C68 C61 119.8(6)
C47 C69 C48 115.2(5)
C47 C69 Ta2 117.3(4)
C48 C69 Ta2 127.4(4)
C39 C70 C82 119.2(6)
C39 C70 P4 124.6(5)
C82 C70 P4 116.1(5)
C30 C71 C79 119.8(6)
P4 C72 Si7 114.3(3)
P4 C73 Si9 117.2(3)
C50 C74 C45 119.6(5)
C68 C75 C35 120.3(6)
C79 C76 C62 120.4(6)
C76 C79 C71 119.5(6)
C31 C81 C89 120.1(6)
C83 C82 C70 121.8(7)
C84 C83 C82 118.4(8)
C83 C84 C90 122.3(8)
C87 C86 C26 121.3(7)
C86 C87 C25 119.2(6)
C64 C89 C81 119.4(6)
C64 C89 N16 119.7(5)
C81 C89 N16 120.9(5)
C84 C90 C39 118.4(9)
C95 C93 C94 109.6(5)
C95 C93 C96 110.7(5)
C94 C93 C96 110.0(5)
C95 C93 Si11 111.1(4)
C94 C93 Si11 107.7(4)
C96 C93 Si11 107.6(4)

loop_
_geom_bond_atom_site_label_1
_geom_bond_atom_site_label_2
_geom_bond_distance
Ta1 N13 1.976(4)
Ta1 N12 2.031(5)
Ta1 N16 2.031(4)
Ta1 P5 2.4820(16)
Ta1 Ta2 2.9515(10)
Ta2 N17 1.810(5)
Ta2 N15 2.010(5)
Ta2 N13 2.049(5)
Ta2 C69 2.258(5)
P4 C70 1.841(7)
P4 C73 1.855(6)
P4 C72 1.864(7)
P5 C48 1.825(6)
P5 C51 1.835(6)
P5 C41 1.837(6)
Si5 N16 1.745(5)
Si5 C78 1.862(7)
Si5 C60 1.881(7)
Si5 C41 1.899(6)
Si7 N14 1.743(5)
Si7 C80 1.877(6)
Si7 C72 1.884(7)
Si7 C85 1.890(6)
Si8 N17 1.713(5)
Si8 N14 1.750(5)
Si8 C54 1.896(6)
Si9 N15 1.768(5)
Si9 C73 1.872(6)
Si9 C67 1.882(7)
Si9 C58 1.889(7)
Si10 N12 1.734(5)
Si10 C91 1.874(6)
Si10 C92 1.879(6)
Si10 C51 1.888(6)
Si11 N13 1.728(5)
Si11 C93 1.892(6)
N12 C66 1.437(7)
N14 C17 1.442(7)
N15 C34 1.459(7)
N16 C89 1.443(7)
C17 C30 1.394(8)
C17 C62 1.402(8)
C25 C63 1.392(9)
C25 C87 1.399(11)
C26 C86 1.396(9)
C26 C66 1.405(8)
C29 C54 1.553(9)
C30 C71 1.404(9)
C31 C81 1.381(9)
C31 C40 1.407(10)
C32 C40 1.370(10)
C32 C64 1.413(9)
C34 C36 1.389(8)
C34 C61 1.401(8)
C35 C36 1.393(8)
C35 C75 1.396(9)
C39 C70 1.387(10)
C39 C90 1.418(11)
C45 C47 1.407(8)
C45 C74 1.408(9)
C47 C69 1.405(8)
C48 C50 1.407(8)
C48 C69 1.410(7)
C50 C74 1.397(9)
C54 C56 1.541(9)
C54 C88 1.542(9)
C61 C68 1.402(8)
C62 C76 1.404(9)
C63 C66 1.401(8)
C64 C89 1.385(8)
C68 C75 1.391(10)
C70 C82 1.398(9)
C71 C79 1.404(10)
C76 C79 1.399(10)
C81 C89 1.415(8)
C82 C83 1.384(10)
C83 C84 1.374(13)
C84 C90 1.395(13)
C86 C87 1.388(11)
C93 C95 1.522(9)
C93 C94 1.556(8)
C93 C96 1.557(9)

loop_
_geom_torsion_atom_site_label_1
_geom_torsion_atom_site_label_2
_geom_torsion_atom_site_label_3
_geom_torsion_atom_site_label_4
_geom_torsion
N13 Ta1 Ta2 N17 -86.3(2)
N12 Ta1 Ta2 N17 15.7(2)
N16 Ta1 Ta2 N17 174.6(2)
P5 Ta1 Ta2 N17 93.03(17)
N13 Ta1 Ta2 N15 68.3(3)
N12 Ta1 Ta2 N15 170.4(2)
N16 Ta1 Ta2 N15 -30.7(2)
P5 Ta1 Ta2 N15 -112.29(17)
N12 Ta1 Ta2 N13 102.0(2)
N16 Ta1 Ta2 N13 -99.1(2)
P5 Ta1 Ta2 N13 179.37(19)
N13 Ta1 Ta2 C69 172.4(2)
N12 Ta1 Ta2 C69 -85.5(2)
N16 Ta1 Ta2 C69 73.4(2)
P5 Ta1 Ta2 C69 -8.22(14)
N13 Ta1 P5 C48 11.2(3)
N12 Ta1 P5 C48 134.8(2)
N16 Ta1 P5 C48 -118.0(2)
Ta2 Ta1 P5 C48 10.6(2)
N13 Ta1 P5 C51 -109.0(3)
N12 Ta1 P5 C51 14.6(2)
N16 Ta1 P5 C51 121.8(2)
Ta2 Ta1 P5 C51 -109.6(2)
N13 Ta1 P5 C41 134.9(3)
N12 Ta1 P5 C41 -101.5(3)
N16 Ta1 P5 C41 5.7(3)
Ta2 Ta1 P5 C41 134.3(2)
C91 Si10 N12 C66 56.8(5)
C92 Si10 N12 C66 -65.7(5)
C51 Si10 N12 C66 175.7(4)
C91 Si10 N12 Ta1 -145.3(3)
C92 Si10 N12 Ta1 92.2(4)
C51 Si10 N12 Ta1 -26.5(4)
N13 Ta1 N12 C66 -59.1(4)
N16 Ta1 N12 C66 86.0(3)
P5 Ta1 N12 C66 169.2(3)
Ta2 Ta1 N12 C66 -111.2(3)
N13 Ta1 N12 Si10 139.7(3)
N16 Ta1 N12 Si10 -75.2(3)
P5 Ta1 N12 Si10 8.0(3)
Ta2 Ta1 N12 Si10 87.6(3)
C93 Si11 N13 Ta1 -137.9(3)
C93 Si11 N13 Ta2 45.2(5)
N12 Ta1 N13 Si11 74.8(3)
N16 Ta1 N13 Si11 -64.8(3)
P5 Ta1 N13 Si11 -179.02(16)
Ta2 Ta1 N13 Si11 -178.2(4)
N12 Ta1 N13 Ta2 -107.0(2)
N16 Ta1 N13 Ta2 113.4(2)
P5 Ta1 N13 Ta2 -0.8(2)
N17 Ta2 N13 Si11 -70.9(5)
N15 Ta2 N13 Si11 45.3(5)
C69 Ta2 N13 Si11 167.1(4)
Ta1 Ta2 N13 Si11 177.3(6)
N17 Ta2 N13 Ta1 111.8(2)
N15 Ta2 N13 Ta1 -131.96(17)
C69 Ta2 N13 Ta1 -10.2(3)
C80 Si7 N14 C17 -163.7(4)
C72 Si7 N14 C17 -42.2(5)
C85 Si7 N14 C17 78.2(5)
C80 Si7 N14 Si8 5.5(4)
C72 Si7 N14 Si8 127.1(3)
C85 Si7 N14 Si8 -112.6(4)
N17 Si8 N14 C17 78.0(4)
C54 Si8 N14 C17 -49.6(5)
N17 Si8 N14 Si7 -91.2(4)
C54 Si8 N14 Si7 141.2(3)
C73 Si9 N15 C34 -179.1(4)
C67 Si9 N15 C34 62.0(5)
C58 Si9 N15 C34 -57.6(5)
C73 Si9 N15 Ta2 6.7(5)
C67 Si9 N15 Ta2 -112.2(4)
C58 Si9 N15 Ta2 128.3(4)
N17 Ta2 N15 C34 170.5(3)
N13 Ta2 N15 C34 54.4(4)
C69 Ta2 N15 C34 -85.5(4)
Ta1 Ta2 N15 C34 14.0(4)
N17 Ta2 N15 Si9 -15.2(4)
N13 Ta2 N15 Si9 -131.3(4)
C69 Ta2 N15 Si9 88.8(4)
Ta1 Ta2 N15 Si9 -171.7(3)
C78 Si5 N16 C89 -60.6(5)
C60 Si5 N16 C89 61.0(5)
C41 Si5 N16 C89 -179.5(4)
C78 Si5 N16 Ta1 103.5(4)
C60 Si5 N16 Ta1 -134.9(3)
C41 Si5 N16 Ta1 -15.3(4)
N13 Ta1 N16 C89 34.7(5)
N12 Ta1 N16 C89 -109.9(4)
P5 Ta1 N16 C89 170.0(4)
Ta2 Ta1 N16 C89 88.4(4)
N13 Ta1 N16 Si5 -129.3(3)
N12 Ta1 N16 Si5 86.1(3)
P5 Ta1 N16 Si5 6.0(3)
Ta2 Ta1 N16 Si5 -75.6(3)
N14 Si8 N17 Ta2 -169.8(13)
C54 Si8 N17 Ta2 -42.1(15)
N15 Ta2 N17 Si8 -165.5(14)
N13 Ta2 N17 Si8 -50.2(14)
C69 Ta2 N17 Si8 89.9(14)
Ta1 Ta2 N17 Si8 -5.7(15)
Si7 N14 C17 C30 -59.7(7)
Si8 N14 C17 C30 130.3(5)
Si7 N14 C17 C62 119.2(5)
Si8 N14 C17 C62 -50.8(7)
C62 C17 C30 C71 -1.0(9)
N14 C17 C30 C71 177.9(6)
Si9 N15 C34 C36 80.4(6)
Ta2 N15 C34 C36 -103.9(5)
Si9 N15 C34 C61 -98.9(5)
Ta2 N15 C34 C61 76.8(6)
C61 C34 C36 C35 0.2(9)
N15 C34 C36 C35 -179.2(5)
C75 C35 C36 C34 -1.0(9)
C64 C32 C40 C31 -1.2(10)
C81 C31 C40 C32 0.6(10)
C48 P5 C41 Si5 111.8(3)
C51 P5 C41 Si5 -131.2(3)
Ta1 P5 C41 Si5 -14.3(4)
N16 Si5 C41 P5 17.8(4)
C78 Si5 C41 P5 -101.4(4)
C60 Si5 C41 P5 138.0(3)
C74 C45 C47 C69 -1.8(9)
C51 P5 C48 C50 -65.9(5)
C41 P5 C48 C50 50.9(5)
Ta1 P5 C48 C50 173.5(4)
C51 P5 C48 C69 111.2(5)
C41 P5 C48 C69 -132.1(5)
Ta1 P5 C48 C69 -9.4(5)
C69 C48 C50 C74 0.5(9)
P5 C48 C50 C74 177.5(5)
C48 P5 C51 Si10 -154.7(3)
C41 P5 C51 Si10 86.5(3)
Ta1 P5 C51 Si10 -30.4(3)
N12 Si10 C51 P5 33.1(3)
C91 Si10 C51 P5 154.0(3)
C92 Si10 C51 P5 -85.3(3)
N17 Si8 C54 C56 -170.8(5)
N14 Si8 C54 C56 -42.5(6)
N17 Si8 C54 C88 71.2(5)
N14 Si8 C54 C88 -160.5(4)
N17 Si8 C54 C29 -47.8(5)
N14 Si8 C54 C29 80.5(5)
C36 C34 C61 C68 0.5(8)
N15 C34 C61 C68 179.8(5)
C30 C17 C62 C76 0.6(9)
N14 C17 C62 C76 -178.3(5)
C87 C25 C63 C66 0.9(10)
C40 C32 C64 C89 0.9(9)
C25 C63 C66 C26 -0.1(9)
C25 C63 C66 N12 -176.5(5)
C86 C26 C66 C63 -0.9(9)
C86 C26 C66 N12 175.5(5)
Si10 N12 C66 C63 -95.4(6)
Ta1 N12 C66 C63 102.1(5)
Si10 N12 C66 C26 88.2(6)
Ta1 N12 C66 C26 -74.3(5)
C34 C61 C68 C75 -0.2(9)
C45 C47 C69 C48 2.1(8)
C45 C47 C69 Ta2 -176.3(4)
C50 C48 C69 C47 -1.4(8)
P5 C48 C69 C47 -178.3(4)
C50 C48 C69 Ta2 176.8(4)
P5 C48 C69 Ta2 -0.1(7)
N17 Ta2 C69 C47 67.1(4)
N15 Ta2 C69 C47 -43.6(4)
N13 Ta2 C69 C47 -167.7(4)
Ta1 Ta2 C69 C47 -174.5(4)
N17 Ta2 C69 C48 -111.1(5)
N15 Ta2 C69 C48 138.2(5)
N13 Ta2 C69 C48 14.1(6)
Ta1 Ta2 C69 C48 7.3(5)
C90 C39 C70 C82 0.1(11)
C90 C39 C70 P4 177.1(6)
C73 P4 C70 C39 34.0(7)
C72 P4 C70 C39 -68.9(6)
C73 P4 C70 C82 -149.0(5)
C72 P4 C70 C82 108.1(5)
C17 C30 C71 C79 -0.7(10)
C70 P4 C72 Si7 170.8(3)
C73 P4 C72 Si7 64.6(4)
N14 Si7 C72 P4 -87.0(4)
C80 Si7 C72 P4 34.6(4)
C85 Si7 C72 P4 149.8(3)
C70 P4 C73 Si9 77.3(4)
C72 P4 C73 Si9 179.5(4)
N15 Si9 C73 P4 141.3(3)
C67 Si9 C73 P4 -100.7(4)
C58 Si9 C73 P4 19.6(5)
C48 C50 C74 C45 -0.2(9)
C47 C45 C74 C50 0.8(9)
C61 C68 C75 C35 -0.6(10)
C36 C35 C75 C68 1.2(10)
C17 C62 C76 C79 1.6(10)
C62 C76 C79 C71 -3.3(10)
C30 C71 C79 C76 2.8(10)
C40 C31 C81 C89 0.4(10)
C39 C70 C82 C83 1.8(10)
P4 C70 C82 C83 -175.4(5)
C70 C82 C83 C84 -2.2(10)
C82 C83 C84 C90 0.7(12)
C66 C26 C86 C87 1.1(10)
C26 C86 C87 C25 -0.3(11)
C63 C25 C87 C86 -0.7(10)
C32 C64 C89 C81 0.2(9)
C32 C64 C89 N16 -177.4(5)
C31 C81 C89 C64 -0.8(9)
C31 C81 C89 N16 176.7(6)
Si5 N16 C89 C64 101.3(5)
Ta1 N16 C89 C64 -64.2(6)
Si5 N16 C89 C81 -76.2(6)
Ta1 N16 C89 C81 118.3(5)
C83 C84 C90 C39 1.2(13)
C70 C39 C90 C84 -1.6(13)
N13 Si11 C93 C95 55.5(5)
N13 Si11 C93 C94 175.6(4)
N13 Si11 C93 C96 -65.8(5)
